data_4060673
loop_
_publ_author_name
'Dorothy H. Gibson'
'Xiaolong Yin'
'Haiyang He'
'Mark S. Mashuta'

_publ_section_title
;
 Synthesis and Reactions of fac-[Re(dmbpy)(CO)3X] (dmbpy \\db
 4,4'-Dimethyl-2,2'-bipyridine; X \\db COOH, CHO) and Their Derivatives
;
_journal_name_full Organometallics
_journal_page_first 337
_journal_page_last 346
_journal_paper_doi 10.1021/om020677q
_journal_volume 22
_journal_year 2003
_chemical_formula_moiety 'C15 H13 N2 O4 Re, 5(H2 O)'
_chemical_formula_sum 'C15 H23 N2 O9 Re'
_chemical_formula_weight 561.55
_chemical_name_common Re(CO)~3~(4,4-dmbpy)OH
_chemical_name_systematic
;
 Re(CO)~3~(4,4-dimethyl-2,2-bipyridine)OH
;
_space_group_IT_number 15
_symmetry_cell_setting monoclinic
_symmetry_space_group_name_Hall '-C 2yc'
_symmetry_space_group_name_H-M 'C 1 2/c 1'
_atom_sites_solution_hydrogens geom
_atom_sites_solution_primary direct
_atom_sites_solution_secondary difmap
_audit_creation_method SHELXL-97
_audit_update_record
;
  February_11_2002 text and data added by Mark S. Mashuta
  August_10_2002 text and data added by Mark S. Mashuta
;
_cell_angle_alpha 90.00
_cell_angle_beta 95.985(2)
_cell_angle_gamma 90.00
_cell_formula_units_Z 8
_cell_length_a 38.655(5)
_cell_length_b 12.6467(15)
_cell_length_c 8.5136(10)
_cell_measurement_reflns_used 6552
_cell_measurement_temperature 100(2)
_cell_measurement_theta_max 28.11
_cell_measurement_theta_min 2.26
_cell_volume 4139.2(9)
_computing_cell_refinement 'SAINT 6.22 (Bruker, 1994)'
_computing_data_collection 'SMART 5.625 (Bruker, 1994)'
_computing_data_reduction 'SAINT 6.22 (Bruker, 1994)'
_computing_molecular_graphics 'SHELXTL 6.12 (Bruker, 2001)'
_computing_publication_material 'SHELXTL 6.12 (Bruker, 2001)'
_computing_structure_refinement 'SHELXL-97 (Sheldrick, 1997)'
_computing_structure_solution 'SHELXS-97 (Sheldrick, 1990)'
_diffrn_ambient_temperature 100(2)
_diffrn_measured_fraction_theta_full 0.906
_diffrn_measured_fraction_theta_max 0.906
_diffrn_measurement_device_type 'SMART APEX CCD'
_diffrn_measurement_method '\w scans'
_diffrn_radiation_monochromator graphite
_diffrn_radiation_source 'normal-focus sealed tube'
_diffrn_radiation_type MoK\a
_diffrn_radiation_wavelength 0.71073
_diffrn_reflns_av_R_equivalents 0.038
_diffrn_reflns_av_sigmaI/netI 0.039
_diffrn_reflns_limit_h_max 49
_diffrn_reflns_limit_h_min -50
_diffrn_reflns_limit_k_max 15
_diffrn_reflns_limit_k_min -15
_diffrn_reflns_limit_l_max 10
_diffrn_reflns_limit_l_min -11
_diffrn_reflns_number 17110
_diffrn_reflns_theta_full 28.23
_diffrn_reflns_theta_max 28.23
_diffrn_reflns_theta_min 1.70
_diffrn_standards_decay_% 0
_exptl_absorpt_coefficient_mu 5.918
_exptl_absorpt_correction_T_max 0.862
_exptl_absorpt_correction_T_min 0.346
_exptl_absorpt_correction_type multi-scan
_exptl_absorpt_process_details
;
Sheldrick, G. M.; SADABS (1996).

;
_exptl_crystal_colour yellow
_exptl_crystal_density_diffrn 1.802
_exptl_crystal_density_meas ?
_exptl_crystal_density_method .
_exptl_crystal_description plate
_exptl_crystal_F_000 2192
_exptl_crystal_size_max 0.286
_exptl_crystal_size_mid 0.155
_exptl_crystal_size_min 0.025
_refine_diff_density_max 2.989
_refine_diff_density_min -1.607
_refine_diff_density_rms 0.198
_refine_ls_extinction_method none
_refine_ls_goodness_of_fit_ref 1.06
_refine_ls_hydrogen_treatment mixed
_refine_ls_matrix_type full
_refine_ls_number_parameters 280
_refine_ls_number_reflns 4635
_refine_ls_number_restraints 0
_refine_ls_restrained_S_all 1.06
_refine_ls_R_factor_all 0.034
_refine_ls_R_factor_gt 0.032
_refine_ls_shift/su_max 0.05
_refine_ls_shift/su_mean 0.02
_refine_ls_structure_factor_coef Fsqd
_refine_ls_weighting_details 'calc w=1/[\s^2^(Fo^2^)+(0.0498P)^2^+11.8500P] where P=(Fo^2^+2Fc^2^)/3'
_refine_ls_weighting_scheme calc
_refine_ls_wR_factor_gt 0.082
_refine_ls_wR_factor_ref 0.083
_reflns_number_gt 4282
_reflns_number_total 4635
_reflns_threshold_expression >2sigma(I)
_cod_depositor_comments
;
The following automatic conversions were performed:
'_symmetry_cell_setting' value 'Monoclinic' changed to 'monoclinic'
according to '/home/saulius/struct/CIF-dictionaries/cif_core.dic'
dictionary named 'cif_core.dic' version 2.4.1 from 2010-06-29.

Automatic conversion script
Id: cif_fix_enum 1527 2010-12-29 10:47:43Z saulius 
;
_cod_original_sg_symbol_Hall '-C 2yc '
_cod_original_sg_symbol_H-M C2/c
_cod_database_code 4060673

loop_
_symmetry_equiv_pos_as_xyz
'x, y, z'
'-x, y, -z+1/2'
'x+1/2, y+1/2, z'
'-x+1/2, y+1/2, -z+1/2'
'-x, -y, -z'
'x, -y, z-1/2'
'-x+1/2, -y+1/2, -z'
'x+1/2, -y+1/2, z-1/2'

loop_
_atom_site_label
_atom_site_type_symbol
_atom_site_fract_x
_atom_site_fract_y
_atom_site_fract_z
_atom_site_U_iso_or_equiv
_atom_site_adp_type
_atom_site_occupancy
_atom_site_symmetry_multiplicity
_atom_site_calc_flag
_atom_site_refinement_flags
Re1 Re 0.176698(3) 0.163379(10) 0.668262(16) 0.01360(8) Uani 1 1 d .
O1 O 0.13700(7) 0.1944(2) 0.8182(3) 0.0198(5) Uani 1 1 d .
H1O H 0.1441(17) 0.167(3) 0.907(8) 0.030 Uiso 1 1 d .
O2 O 0.16171(9) -0.0746(2) 0.6306(4) 0.0278(7) Uani 1 1 d .
O3 O 0.23171(8) 0.1378(3) 0.4349(4) 0.0287(7) Uani 1 1 d .
O4 O 0.23344(8) 0.1140(2) 0.9393(4) 0.0278(6) Uani 1 1 d .
N1 N 0.13572(8) 0.2220(2) 0.4950(3) 0.0154(6) Uani 1 1 d .
N2 N 0.18145(9) 0.3353(2) 0.6779(4) 0.0153(7) Uani 1 1 d .
C2 C 0.16739(11) 0.0153(3) 0.6468(4) 0.0197(7) Uani 1 1 d .
C3 C 0.21021(11) 0.1477(3) 0.5207(5) 0.0194(8) Uani 1 1 d .
C4 C 0.21196(10) 0.1314(3) 0.8375(5) 0.0191(7) Uani 1 1 d .
C5 C 0.11384(11) 0.1614(3) 0.3967(6) 0.0211(9) Uani 1 1 d .
H5 H 0.1170 0.0869 0.3985 0.025 Uiso 1 1 calc R
C6 C 0.08775(10) 0.2030(3) 0.2959(5) 0.0239(8) Uani 1 1 d .
H6 H 0.0730 0.1573 0.2307 0.029 Uiso 1 1 calc R
C7 C 0.08241(11) 0.3117(3) 0.2873(5) 0.0226(8) Uani 1 1 d .
C8 C 0.10508(10) 0.3753(3) 0.3865(5) 0.0208(8) Uani 1 1 d .
H8 H 0.1024 0.4499 0.3849 0.025 Uiso 1 1 calc R
C9 C 0.13125(10) 0.3291(3) 0.4866(5) 0.0154(7) Uani 1 1 d .
C10 C 0.15701(10) 0.3920(3) 0.5878(4) 0.0163(7) Uani 1 1 d .
C11 C 0.15764(10) 0.5017(3) 0.5872(4) 0.0191(7) Uani 1 1 d .
H11 H 0.1405 0.5396 0.5216 0.023 Uiso 1 1 calc R
C12 C 0.18298(10) 0.5564(3) 0.6811(4) 0.0159(7) Uani 1 1 d .
C13 C 0.20789(10) 0.4970(3) 0.7755(5) 0.0202(8) Uani 1 1 d .
H13 H 0.2256 0.5312 0.8428 0.024 Uiso 1 1 calc R
C14 C 0.20619(10) 0.3881(3) 0.7686(4) 0.0181(7) Uani 1 1 d .
H14 H 0.2234 0.3485 0.8311 0.022 Uiso 1 1 calc R
C15 C 0.05374(13) 0.3605(4) 0.1763(6) 0.0356(11) Uani 1 1 d .
H15A H 0.0428 0.4180 0.2305 0.053 Uiso 1 1 calc R
H15B H 0.0363 0.3066 0.1433 0.053 Uiso 1 1 calc R
H15C H 0.0635 0.3887 0.0833 0.053 Uiso 1 1 calc R
C16 C 0.18449(14) 0.6751(3) 0.6804(5) 0.0245(9) Uani 1 1 d .
H16A H 0.1974 0.6989 0.5938 0.037 Uiso 1 1 calc R
H16B H 0.1962 0.7000 0.7811 0.037 Uiso 1 1 calc R
H16C H 0.1608 0.7037 0.6658 0.037 Uiso 1 1 calc R
O20 O 0.07709(9) 0.1027(3) 0.7536(4) 0.0301(7) Uani 1 1 d .
H20A H 0.0724(16) 0.078(5) 0.673(8) 0.045 Uiso 1 1 d .
H20B H 0.0973(17) 0.123(5) 0.767(7) 0.045 Uiso 1 1 d .
O21 O 0.09561(10) 0.3725(3) 0.8249(5) 0.0373(8) Uani 1 1 d .
H21A H 0.1111(19) 0.320(5) 0.838(8) 0.056 Uiso 1 1 d .
H21B H 0.075(2) 0.351(5) 0.779(9) 0.056 Uiso 1 1 d .
O22 O 0.03031(10) 0.2695(3) 0.6715(5) 0.0404(8) Uani 1 1 d .
H22A H 0.0177(17) 0.239(5) 0.575(8) 0.061 Uiso 1 1 d .
H22B H 0.0361(19) 0.213(6) 0.710(9) 0.061 Uiso 1 1 d .
O23 O -0.00439(10) 0.1427(3) 0.0873(4) 0.0297(7) Uani 1 1 d .
H23B H -0.0187(14) 0.0935(4) 0.0781(7) 0.045 Uiso 1 1 d .
H23A H -0.0037(18) 0.163(6) 0.184(7) 0.045 Uiso 1 1 d .
O24 O 0.05018(8) 0.0198(2) 1.0037(4) 0.0278(6) Uani 1 1 d .
H24A H 0.0352(14) -0.043(4) 0.924(7) 0.042 Uiso 1 1 d .
H24B H 0.0582(15) 0.048(5) 0.928(7) 0.042 Uiso 1 1 d .

loop_
_atom_site_aniso_label
_atom_site_aniso_U_11
_atom_site_aniso_U_22
_atom_site_aniso_U_33
_atom_site_aniso_U_23
_atom_site_aniso_U_13
_atom_site_aniso_U_12
Re1 0.01635(11) 0.00870(11) 0.01505(11) 0.00019(4) -0.00158(7) -0.00006(4)
O1 0.0240(14) 0.0179(13) 0.0172(13) 0.0000(11) 0.0003(11) -0.0017(11)
O2 0.0452(19) 0.0098(13) 0.0282(15) -0.0006(11) 0.0023(13) -0.0051(12)
O3 0.0296(17) 0.0260(14) 0.0315(17) 0.0048(14) 0.0085(14) 0.0071(13)
O4 0.0284(15) 0.0241(15) 0.0287(15) 0.0024(13) -0.0070(12) 0.0036(12)
N1 0.0187(15) 0.0119(14) 0.0152(14) 0.0000(12) -0.0001(12) -0.0027(12)
N2 0.0154(15) 0.0110(18) 0.0189(18) -0.0010(10) -0.0011(13) -0.0005(10)
C2 0.0225(18) 0.0178(19) 0.0180(17) -0.0001(15) -0.0012(14) 0.0012(15)
C3 0.023(2) 0.0125(16) 0.0214(19) 0.0022(14) -0.0036(16) -0.0003(14)
C4 0.0234(19) 0.0132(17) 0.0207(18) 0.0008(15) 0.0017(16) -0.0001(15)
C5 0.024(2) 0.0068(17) 0.034(2) 0.0029(14) 0.0120(18) -0.0008(12)
C6 0.0233(19) 0.028(2) 0.0189(18) -0.0044(16) -0.0055(15) -0.0113(16)
C7 0.0208(19) 0.0236(18) 0.0215(19) -0.0004(17) -0.0072(16) -0.0044(16)
C8 0.0263(19) 0.0133(17) 0.0214(18) 0.0005(15) -0.0036(15) -0.0020(15)
C9 0.0186(18) 0.0116(17) 0.0155(17) -0.0009(12) 0.0002(15) 0.0002(12)
C10 0.0176(17) 0.0152(17) 0.0160(16) -0.0001(14) 0.0008(14) 0.0020(14)
C11 0.0222(18) 0.0163(17) 0.0185(17) -0.0024(14) 0.0006(15) 0.0003(14)
C12 0.0246(18) 0.0051(16) 0.0183(17) -0.0008(13) 0.0043(14) 0.0001(13)
C13 0.0230(19) 0.0192(19) 0.0172(17) -0.0011(15) -0.0029(14) -0.0039(15)
C14 0.0187(17) 0.0154(17) 0.0194(17) 0.0011(14) -0.0013(14) -0.0024(14)
C15 0.036(3) 0.031(2) 0.036(3) 0.001(2) -0.018(2) 0.000(2)
C16 0.036(2) 0.0067(17) 0.030(2) -0.0045(14) 0.0019(18) -0.0033(16)
O20 0.0293(16) 0.0288(16) 0.0324(17) -0.0066(14) 0.0041(14) -0.0118(13)
O21 0.0355(19) 0.0206(16) 0.055(2) -0.0110(16) 0.0024(16) -0.0032(14)
O22 0.0353(19) 0.038(2) 0.046(2) -0.0073(17) -0.0038(16) 0.0009(16)
O23 0.0331(17) 0.0306(16) 0.0247(16) 0.0000(14) -0.0008(15) -0.0053(14)
O24 0.0294(16) 0.0286(16) 0.0251(15) 0.0017(13) 0.0006(12) -0.0019(13)

loop_
_atom_type_symbol
_atom_type_description
_atom_type_scat_dispersion_real
_atom_type_scat_dispersion_imag
_atom_type_scat_source
C C 0.0033 0.0016 'International Tables Vol C Tables 4.2.6.8 and 6.1.1.4'
H H 0.0000 0.0000 'International Tables Vol C Tables 4.2.6.8 and 6.1.1.4'
N N 0.0061 0.0033 'International Tables Vol C Tables 4.2.6.8 and 6.1.1.4'
O O 0.0106 0.0060 'International Tables Vol C Tables 4.2.6.8 and 6.1.1.4'
Re Re -1.0185 7.2310 'International Tables Vol C Tables 4.2.6.8 and 6.1.1.4'

loop_
_geom_angle_atom_site_label_1
_geom_angle_atom_site_label_2
_geom_angle_atom_site_label_3
_geom_angle
C3 Re1 C2 88.22(16)
C3 Re1 C4 89.70(17)
C2 Re1 C4 88.69(17)
C3 Re1 O1 173.95(13)
C2 Re1 O1 95.58(14)
C4 Re1 O1 95.07(14)
C3 Re1 N1 94.90(15)
C2 Re1 N1 98.76(15)
C4 Re1 N1 171.34(14)
O1 Re1 N1 79.90(11)
C3 Re1 N2 93.92(14)
C2 Re1 N2 173.40(15)
C4 Re1 N2 97.55(15)
O1 Re1 N2 81.79(11)
N1 Re1 N2 74.85(12)
Re1 O1 H1O 106(4)
C9 N1 C5 117.3(3)
C9 N1 Re1 116.9(2)
C5 N1 Re1 125.8(2)
C14 N2 C10 118.3(3)
C14 N2 Re1 124.7(3)
C10 N2 Re1 117.0(3)
O2 C2 Re1 178.7(3)
O3 C3 Re1 177.5(4)
O4 C4 Re1 178.7(4)
C6 C5 N1 122.8(3)
C6 C5 H5 118.6
N1 C5 H5 118.6
C5 C6 C7 120.8(3)
C5 C6 H6 119.6
C7 C6 H6 119.6
C6 C7 C8 117.0(4)
C6 C7 C15 122.1(4)
C8 C7 C15 120.9(4)
C9 C8 C7 120.0(4)
C9 C8 H8 120.0
C7 C8 H8 120.0
N1 C9 C8 122.1(3)
N1 C9 C10 115.4(3)
C8 C9 C10 122.5(3)
N2 C10 C11 121.2(3)
N2 C10 C9 115.6(3)
C11 C10 C9 123.1(3)
C12 C11 C10 120.6(3)
C12 C11 H11 119.7
C10 C11 H11 119.7
C11 C12 C13 117.7(3)
C11 C12 C16 121.5(4)
C13 C12 C16 120.8(4)
C14 C13 C12 118.9(4)
C14 C13 H13 120.6
C12 C13 H13 120.6
N2 C14 C13 123.2(3)
N2 C14 H14 118.4
C13 C14 H14 118.4
C7 C15 H15A 109.5
C7 C15 H15B 109.5
H15A C15 H15B 109.5
C7 C15 H15C 109.5
H15A C15 H15C 109.5
H15B C15 H15C 109.5
C12 C16 H16A 109.5
C12 C16 H16B 109.5
H16A C16 H16B 109.5
C12 C16 H16C 109.5
H16A C16 H16C 109.5
H16B C16 H16C 109.5
H20A O20 H20B 113(6)
H21A O21 H21B 113(6)
H22A O22 H22B 100(7)
H23A O23 H23B 82(7)
H24A O24 H24B 93(5)

loop_
_geom_bond_atom_site_label_1
_geom_bond_atom_site_label_2
_geom_bond_distance
Re1 C3 1.907(4)
Re1 C2 1.912(4)
Re1 C4 1.921(4)
Re1 O1 2.132(3)
Re1 N1 2.179(3)
Re1 N2 2.183(3)
O1 H1O 0.86(6)
O2 C2 1.163(5)
O3 C3 1.169(5)
O4 C4 1.157(5)
N1 C9 1.366(4)
N1 C5 1.363(5)
N2 C14 1.343(5)
N2 C10 1.357(5)
C5 C6 1.360(6)
C5 H5 0.9500
C6 C7 1.391(6)
C6 H6 0.9500
C7 C8 1.405(5)
C7 C15 1.511(6)
C8 C9 1.382(5)
C8 H8 0.9500
C9 C10 1.479(5)
C10 C11 1.388(5)
C11 C12 1.383(5)
C11 H11 0.9500
C12 C13 1.406(5)
C12 C16 1.502(5)
C13 C14 1.380(5)
C13 H13 0.9500
C14 H14 0.9500
C15 H15A 0.9800
C15 H15B 0.9800
C15 H15C 0.9800
C16 H16A 0.9800
C16 H16B 0.9800
C16 H16C 0.9800
O20 H20A 0.76(6)
O20 H20B 0.82(7)
O21 H21A 0.90(7)
O21 H21B 0.88(8)
O22 H22A 0.99(7)
O22 H22B 0.70(7)
O23 H23A 1.63(6)
O23 H23B 0.59(6)
O24 H24A 1.16(6)
O24 H24B 0.83(6)
